data_1572956
loop_
_publ_author_name
'Juma, David O.'
'Omondi, Bernard'
'Zamisa, Sizwe J.'
'Munzeiwa, Wisdom'

_journal_coeditor_code TK4110
_journal_paper_doi 10.1107/S241431462400988X
_journal_year 2024
_chemical_formula_iupac 'C20 H26 N2 O2'
_chemical_formula_moiety 'C20 H26 N2 O2'
_chemical_formula_sum 'C20 H26 N2 O2'
_chemical_formula_weight 326.43
_chemical_name_systematic '(<i>Z</i>)-<i>N</i>-(2,6-Diisopropylphenyl)-1-[(2-methoxyphenyl)amino]methanimine oxide'
_space_group_crystal_system monoclinic
_space_group_IT_number 14
_space_group_name_Hall '-P 2ybc'
_space_group_name_H-M_alt 'P 1 21/c 1'
_atom_sites_solution_hydrogens geom
_audit_creation_method
;
Olex2 1.5
(compiled 2024.02.16 svn.r378c4104 for OlexSys, GUI svn.r6928)
;
_cell_angle_alpha 90
_cell_angle_beta 91.315(3)
_cell_angle_gamma 90
_cell_formula_units_Z 4
_cell_length_a 10.1243(4)
_cell_length_b 23.9410(10)
_cell_length_c 7.5053(3)
_cell_measurement_reflns_used 3357
_cell_measurement_temperature 100
_cell_measurement_theta_max 26.06
_cell_measurement_theta_min 2.64
_cell_volume 1818.70(13)
_computing_cell_refinement
;
APEX2 (Bruker, 2010)
;
_computing_data_collection
;
SAINT (Bruker, 2010)
;
_computing_data_reduction
;
SAINT (Bruker, 2010)
;
_computing_molecular_graphics
;
Olex2 (Dolomanov <i>et al.</i>,  2009)
;
_computing_publication_material
;
Olex2 (Dolomanov <i>et al.</i>,  2009)
;
_computing_structure_refinement
;
<i>SHELXL2018/3</i> (Sheldrick, 2015b)
;
_computing_structure_solution
;
<i>SHELXT</i> (Sheldrick, 2015a)
;
_diffrn_ambient_temperature 100
_diffrn_measured_fraction_theta_full 0.996
_diffrn_measured_fraction_theta_max 0.996
_diffrn_measurement_device_type 'Bruker APEXII CCD'
_diffrn_measurement_method '\f and \w scans'
_diffrn_radiation_monochromator graphite
_diffrn_radiation_type MoK\a
_diffrn_radiation_wavelength 0.71073
_diffrn_reflns_av_R_equivalents 0.0499
_diffrn_reflns_av_unetI/netI 0.0431
_diffrn_reflns_limit_h_max 12
_diffrn_reflns_limit_h_min -12
_diffrn_reflns_limit_k_max 28
_diffrn_reflns_limit_k_min -26
_diffrn_reflns_limit_l_max 9
_diffrn_reflns_limit_l_min -6
_diffrn_reflns_number 19835
_diffrn_reflns_theta_full 25.241
_diffrn_reflns_theta_max 25.241
_diffrn_reflns_theta_min 1.701
_diffrn_standards_number 0
_exptl_absorpt_coefficient_mu 0.077
_exptl_absorpt_correction_T_max 0.992
_exptl_absorpt_correction_T_min 0.984
_exptl_absorpt_correction_type multi-scan
_exptl_absorpt_process_details
;
(SADABS; Krause <i>et al.</i>,  2015)
;
_exptl_crystal_colour colourless
_exptl_crystal_density_diffrn 1.192
_exptl_crystal_description block
_exptl_crystal_F_000 704
_exptl_crystal_size_max 0.22
_exptl_crystal_size_mid 0.18
_exptl_crystal_size_min 0.11
_refine_diff_density_max 0.169
_refine_diff_density_min -0.336
_refine_ls_extinction_method none
_refine_ls_goodness_of_fit_ref 1.033
_refine_ls_hydrogen_treatment constr
_refine_ls_matrix_type full
_refine_ls_number_parameters 222
_refine_ls_number_reflns 3268
_refine_ls_number_restraints 1
_refine_ls_restrained_S_all 1.034
_refine_ls_R_factor_all 0.0747
_refine_ls_R_factor_gt 0.0436
_refine_ls_shift/su_max 0.001
_refine_ls_shift/su_mean 0.000
_refine_ls_structure_factor_coef Fsqd
_refine_ls_weighting_details 'w=1/[\s^2^(Fo^2^)+(0.0455P)^2^+0.5644P] where P=(Fo^2^+2Fc^2^)/3'
_refine_ls_weighting_scheme calc
_refine_ls_wR_factor_gt 0.0954
_refine_ls_wR_factor_ref 0.1077
_reflns_number_gt 2304
_reflns_number_total 3268
_reflns_threshold_expression 'I > 2\s(I)'
_cod_data_source_file tk4110.cif
_cod_data_source_block I
_cod_original_sg_symbol_H-M 'P 21/c'
_cod_database_code 1572956
_shelx_space_group_comment
;
The symmetry employed for this shelxl refinement is uniquely defined
by the following loop, which should always be used as a source of
symmetry information in preference to the above space-group names.
They are only intended as comments.
;
_shelx_estimated_absorpt_t_min 0.983
_shelx_estimated_absorpt_t_max 0.992

loop_
_space_group_symop_operation_xyz
'x, y, z'
'-x, y+1/2, -z+1/2'
'-x, -y, -z'
'x, -y-1/2, z-1/2'

loop_
_atom_site_type_symbol
_atom_site_label
_atom_site_fract_x
_atom_site_fract_y
_atom_site_fract_z
_atom_site_U_iso_or_equiv
_atom_site_adp_type
_atom_site_calc_flag
_atom_site_occupancy
_atom_site_disorder_assembly
_atom_site_disorder_group
O O1 0.24618(12) 0.68362(5) -0.12209(16) 0.0240(3) Uani d 1 . .
O O2 0.63374(13) 0.64315(6) 0.11780(18) 0.0331(4) Uani d 1 . .
N N1 0.58378(14) 0.61829(6) 0.25631(19) 0.0170(3) Uani d 1 . .
N N2 0.37631(14) 0.64203(6) 0.1547(2) 0.0190(4) Uani d 1 . .
H H2 0.413234 0.658969 0.064484 0.023 Uiso calc 1 . .
C C1 0.82344(18) 0.54648(8) 0.6549(3) 0.0260(5) Uani d 1 . .
H H1 0.874167 0.529441 0.748058 0.031 Uiso calc 1 . .
C C2 0.77386(18) 0.59966(8) 0.6781(2) 0.0225(4) Uani d 1 . .
H H2A 0.791133 0.618873 0.786910 0.027 Uiso calc 1 . .
C C3 0.69884(16) 0.62541(7) 0.5438(2) 0.0180(4) Uani d 1 . .
C C4 0.67049(16) 0.59410(7) 0.3911(2) 0.0164(4) Uani d 1 . .
C C5 0.45720(17) 0.61710(7) 0.2758(2) 0.0182(4) Uani d 1 . .
H H5 0.421147 0.598614 0.375576 0.022 Uiso calc 1 . .
C C6 0.23759(17) 0.64312(7) 0.1612(2) 0.0170(4) Uani d 1 . .
C C7 0.16819(18) 0.62453(8) 0.3053(3) 0.0229(4) Uani d 1 . .
H H7 0.214562 0.610891 0.407812 0.028 Uiso calc 1 . .
C C8 0.03063(18) 0.62555(8) 0.3021(3) 0.0283(5) Uani d 1 . .
H H8 -0.016409 0.612074 0.401349 0.034 Uiso calc 1 . .
C C9 -0.03726(18) 0.64608(8) 0.1551(3) 0.0277(5) Uani d 1 . .
H H9 -0.131108 0.646543 0.152560 0.033 Uiso calc 1 . .
C C10 0.1809(2) 0.71154(9) -0.2667(3) 0.0317(5) Uani d 1 . .
H H10A 0.120039 0.685618 -0.327481 0.048 Uiso calc 1 . .
H H10B 0.246584 0.724767 -0.350876 0.048 Uiso calc 1 . .
H H10C 0.131282 0.743447 -0.221269 0.048 Uiso calc 1 . .
C C11 0.16860(17) 0.66476(7) 0.0128(2) 0.0188(4) Uani d 1 . .
C C12 0.65352(17) 0.68551(8) 0.5626(2) 0.0210(4) Uani d 1 . .
H H12 0.615423 0.697475 0.444555 0.025 Uiso calc 1 . .
C C13 0.76943(19) 0.72415(8) 0.6074(3) 0.0305(5) Uani d 1 . .
H H13A 0.805030 0.715203 0.726483 0.046 Uiso calc 1 . .
H H13B 0.739196 0.763030 0.604830 0.046 Uiso calc 1 . .
H H13C 0.838529 0.719026 0.519491 0.046 Uiso calc 1 . .
C C14 0.5452(2) 0.69169(9) 0.6997(3) 0.0320(5) Uani d 1 . .
H H14A 0.469131 0.668580 0.664185 0.048 Uiso calc 1 . .
H H14B 0.517834 0.730900 0.706103 0.048 Uiso calc 1 . .
H H14C 0.579024 0.679568 0.816829 0.048 Uiso calc 1 . .
C C15 0.80004(18) 0.51781(8) 0.4976(3) 0.0239(5) Uani d 1 . .
H H15 0.838574 0.482028 0.481773 0.029 Uiso calc 1 . .
C C16 0.72077(17) 0.54058(7) 0.3619(2) 0.0195(4) Uani d 1 . .
C C17 0.68975(19) 0.50857(8) 0.1912(2) 0.0253(5) Uani d 1 . .
H H17 0.652702 0.535657 0.101812 0.030 Uiso calc 1 . .
C C18 0.5848(2) 0.46398(9) 0.2228(3) 0.0419(6) Uani d 1 . .
H H18A 0.620523 0.435607 0.304729 0.063 Uiso calc 1 . .
H H18B 0.559595 0.446378 0.109107 0.063 Uiso calc 1 . .
H H18C 0.506945 0.481362 0.274722 0.063 Uiso calc 1 . .
C C19 0.03187(17) 0.66612(7) 0.0105(3) 0.0233(4) Uani d 1 . .
H H19 -0.014889 0.680792 -0.090184 0.028 Uiso calc 1 . .
C C22 0.8135(2) 0.48265(9) 0.1134(3) 0.0371(5) Uani d 1 . .
H H22A 0.881168 0.511530 0.100393 0.056 Uiso calc 1 . .
H H22B 0.791668 0.466460 -0.003513 0.056 Uiso calc 1 . .
H H22C 0.847068 0.453307 0.193454 0.056 Uiso calc 1 . .

loop_
_atom_site_aniso_label
_atom_site_aniso_U_11
_atom_site_aniso_U_22
_atom_site_aniso_U_33
_atom_site_aniso_U_12
_atom_site_aniso_U_13
_atom_site_aniso_U_23
O1 0.0185(7) 0.0334(8) 0.0201(7) 0.0049(6) -0.0014(6) 0.0075(6)
O2 0.0261(8) 0.0423(9) 0.0311(8) -0.0019(6) 0.0022(6) 0.0131(7)
N1 0.0163(8) 0.0197(8) 0.0150(8) 0.0004(6) -0.0011(6) 0.0019(6)
N2 0.0129(8) 0.0246(8) 0.0194(8) 0.0007(6) -0.0006(6) 0.0055(7)
C1 0.0223(10) 0.0292(11) 0.0260(11) -0.0024(9) -0.0074(9) 0.0109(9)
C2 0.0215(10) 0.0279(11) 0.0179(10) -0.0056(8) -0.0036(8) 0.0027(8)
C3 0.0113(9) 0.0228(10) 0.0199(10) -0.0026(7) 0.0003(8) 0.0036(8)
C4 0.0120(9) 0.0208(10) 0.0164(10) -0.0012(7) -0.0017(8) 0.0046(8)
C5 0.0182(10) 0.0208(10) 0.0155(10) 0.0015(8) -0.0013(8) 0.0006(8)
C6 0.0133(9) 0.0162(9) 0.0215(10) 0.0008(7) -0.0010(8) -0.0018(8)
C7 0.0182(10) 0.0260(11) 0.0245(11) 0.0037(8) -0.0011(8) 0.0067(9)
C8 0.0197(10) 0.0308(11) 0.0346(12) -0.0001(9) 0.0042(9) 0.0088(10)
C9 0.0125(10) 0.0282(11) 0.0423(13) 0.0000(8) 0.0008(9) 0.0037(10)
C10 0.0286(11) 0.0422(13) 0.0240(11) 0.0090(10) -0.0028(9) 0.0111(10)
C11 0.0177(10) 0.0186(10) 0.0201(10) -0.0001(8) 0.0013(8) -0.0005(8)
C12 0.0204(10) 0.0236(10) 0.0189(10) 0.0001(8) -0.0027(8) 0.0004(8)
C13 0.0273(11) 0.0256(11) 0.0385(13) -0.0039(9) -0.0030(10) -0.0012(9)
C14 0.0298(12) 0.0307(12) 0.0357(12) 0.0017(9) 0.0059(10) -0.0029(10)
C15 0.0220(10) 0.0213(10) 0.0283(11) 0.0034(8) -0.0003(9) 0.0062(9)
C16 0.0163(9) 0.0205(10) 0.0218(10) -0.0019(8) 0.0007(8) 0.0035(8)
C17 0.0310(11) 0.0215(10) 0.0232(11) 0.0036(8) -0.0031(9) -0.0002(8)
C18 0.0421(14) 0.0421(14) 0.0414(14) -0.0123(11) 0.0004(11) -0.0132(11)
C19 0.0189(10) 0.0223(10) 0.0284(11) 0.0018(8) -0.0066(9) -0.0004(9)
C22 0.0416(13) 0.0368(13) 0.0331(12) 0.0053(10) 0.0054(10) -0.0065(10)

loop_
_atom_type_symbol
_atom_type_description
_atom_type_scat_dispersion_real
_atom_type_scat_dispersion_imag
_atom_type_scat_source
C C 0.0033 0.0016 'International Tables Vol C Tables 4.2.6.8 and 6.1.1.4'
H H 0.0000 0.0000 'International Tables Vol C Tables 4.2.6.8 and 6.1.1.4'
N N 0.0061 0.0033 'International Tables Vol C Tables 4.2.6.8 and 6.1.1.4'
O O 0.0106 0.0060 'International Tables Vol C Tables 4.2.6.8 and 6.1.1.4'

loop_
_geom_angle_atom_site_label_1
_geom_angle_atom_site_label_2
_geom_angle_atom_site_label_3
_geom_angle_site_symmetry_1
_geom_angle_site_symmetry_3
_geom_angle
_geom_angle_publ_flag
C11 O1 C10 . . 116.96(14) ?
O2 N1 C4 . . 119.89(14) ?
C5 N1 O2 . . 120.10(15) ?
C5 N1 C4 . . 119.96(15) ?
C5 N2 H2 . . 117.4 ?
C5 N2 C6 . . 125.18(15) ?
C6 N2 H2 . . 117.4 ?
C2 C1 H1 . . 119.7 ?
C2 C1 C15 . . 120.67(17) ?
C15 C1 H1 . . 119.7 ?
C1 C2 H2A . . 119.6 ?
C1 C2 C3 . . 120.72(18) ?
C3 C2 H2A . . 119.6 ?
C2 C3 C4 . . 117.11(16) ?
C2 C3 C12 . . 120.91(16) ?
C4 C3 C12 . . 121.96(15) ?
C3 C4 N1 . . 118.05(15) ?
C3 C4 C16 . . 123.60(16) ?
C16 C4 N1 . . 118.35(15) ?
N1 C5 N2 . . 120.13(16) ?
N1 C5 H5 . . 119.9 ?
N2 C5 H5 . . 119.9 ?
C7 C6 N2 . . 123.31(16) ?
C7 C6 C11 . . 119.35(16) ?
C11 C6 N2 . . 117.34(16) ?
C6 C7 H7 . . 119.7 ?
C6 C7 C8 . . 120.58(17) ?
C8 C7 H7 . . 119.7 ?
C7 C8 H8 . . 120.0 ?
C9 C8 C7 . . 120.06(18) ?
C9 C8 H8 . . 120.0 ?
C8 C9 H9 . . 120.1 ?
C8 C9 C19 . . 119.84(17) ?
C19 C9 H9 . . 120.1 ?
O1 C10 H10A . . 109.5 ?
O1 C10 H10B . . 109.5 ?
O1 C10 H10C . . 109.5 ?
H10A C10 H10B . . 109.5 ?
H10A C10 H10C . . 109.5 ?
H10B C10 H10C . . 109.5 ?
O1 C11 C6 . . 115.16(15) ?
O1 C11 C19 . . 124.93(16) ?
C19 C11 C6 . . 119.91(17) ?
C3 C12 H12 . . 107.5 ?
C3 C12 C13 . . 111.26(15) ?
C3 C12 C14 . . 112.18(15) ?
C13 C12 H12 . . 107.5 ?
C13 C12 C14 . . 110.69(16) ?
C14 C12 H12 . . 107.5 ?
C12 C13 H13A . . 109.5 ?
C12 C13 H13B . . 109.5 ?
C12 C13 H13C . . 109.5 ?
H13A C13 H13B . . 109.5 ?
H13A C13 H13C . . 109.5 ?
H13B C13 H13C . . 109.5 ?
C12 C14 H14A . . 109.5 ?
C12 C14 H14B . . 109.5 ?
C12 C14 H14C . . 109.5 ?
H14A C14 H14B . . 109.5 ?
H14A C14 H14C . . 109.5 ?
H14B C14 H14C . . 109.5 ?
C1 C15 H15 . . 119.5 ?
C1 C15 C16 . . 121.01(17) ?
C16 C15 H15 . . 119.5 ?
C4 C16 C17 . . 121.73(16) ?
C15 C16 C4 . . 116.70(17) ?
C15 C16 C17 . . 121.57(16) ?
C16 C17 H17 . . 107.8 ?
C16 C17 C18 . . 110.65(16) ?
C16 C17 C22 . . 111.84(16) ?
C18 C17 H17 . . 107.8 ?
C22 C17 H17 . . 107.8 ?
C22 C17 C18 . . 110.80(17) ?
C17 C18 H18A . . 109.5 ?
C17 C18 H18B . . 109.5 ?
C17 C18 H18C . . 109.5 ?
H18A C18 H18B . . 109.5 ?
H18A C18 H18C . . 109.5 ?
H18B C18 H18C . . 109.5 ?
C9 C19 H19 . . 119.9 ?
C11 C19 C9 . . 120.24(17) ?
C11 C19 H19 . . 119.9 ?
C17 C22 H22A . . 109.5 ?
C17 C22 H22B . . 109.5 ?
C17 C22 H22C . . 109.5 ?
H22A C22 H22B . . 109.5 ?
H22A C22 H22C . . 109.5 ?
H22B C22 H22C . . 109.5 ?

loop_
_geom_bond_atom_site_label_1
_geom_bond_atom_site_label_2
_geom_bond_site_symmetry_2
_geom_bond_distance
_geom_bond_publ_flag
O1 C10 . 1.424(2) ?
O1 C11 . 1.372(2) ?
O2 N1 . 1.3095(19) ?
N1 C4 . 1.445(2) ?
N1 C5 . 1.294(2) ?
N2 H2 . 0.8800 ?
N2 C5 . 1.349(2) ?
N2 C6 . 1.407(2) ?
C1 H1 . 0.9500 ?
C1 C2 . 1.381(3) ?
C1 C15 . 1.381(3) ?
C2 H2A . 0.9500 ?
C2 C3 . 1.392(2) ?
C3 C4 . 1.394(2) ?
C3 C12 . 1.518(3) ?
C4 C16 . 1.398(2) ?
C5 H5 . 0.9500 ?
C6 C7 . 1.377(3) ?
C6 C11 . 1.401(2) ?
C7 H7 . 0.9500 ?
C7 C8 . 1.393(3) ?
C8 H8 . 0.9500 ?
C8 C9 . 1.377(3) ?
C9 H9 . 0.9500 ?
C9 C19 . 1.390(3) ?
C10 H10A . 0.9800 ?
C10 H10B . 0.9800 ?
C10 H10C . 0.9800 ?
C11 C19 . 1.384(2) ?
C12 H12 . 1.0000 ?
C12 C13 . 1.526(3) ?
C12 C14 . 1.529(3) ?
C13 H13A . 0.9800 ?
C13 H13B . 0.9800 ?
C13 H13C . 0.9800 ?
C14 H14A . 0.9800 ?
C14 H14B . 0.9800 ?
C14 H14C . 0.9800 ?
C15 H15 . 0.9500 ?
C15 C16 . 1.394(2) ?
C16 C17 . 1.519(3) ?
C17 H17 . 1.0000 ?
C17 C18 . 1.529(3) ?
C17 C22 . 1.526(3) ?
C18 H18A . 0.9800 ?
C18 H18B . 0.9800 ?
C18 H18C . 0.9800 ?
C19 H19 . 0.9500 ?
C22 H22A . 0.9800 ?
C22 H22B . 0.9800 ?
C22 H22C . 0.9800 ?

loop_
_geom_hbond_atom_site_label_D
_geom_hbond_atom_site_label_H
_geom_hbond_atom_site_label_A
_geom_hbond_site_symmetry_A
_geom_hbond_distance_DH
_geom_hbond_distance_HA
_geom_hbond_distance_DA
_geom_hbond_angle_DHA
_geom_hbond_publ_flag
C9 H9 O2 1_455 0.95 2.39 3.337(2) 174 yes
C14 H14C O2 1_556 0.98 2.47 3.445(2) 172 yes

loop_
_geom_torsion_atom_site_label_1
_geom_torsion_atom_site_label_2
_geom_torsion_atom_site_label_3
_geom_torsion_atom_site_label_4
_geom_torsion_site_symmetry_1
_geom_torsion_site_symmetry_2
_geom_torsion_site_symmetry_3
_geom_torsion_site_symmetry_4
_geom_torsion
_geom_torsion_publ_flag
O1 C11 C19 C9 . . . . -179.71(17) ?
O2 N1 C4 C3 . . . . 97.35(19) ?
O2 N1 C4 C16 . . . . -83.0(2) ?
O2 N1 C5 N2 . . . . -0.8(3) ?
N1 C4 C16 C15 . . . . -177.70(15) ?
N1 C4 C16 C17 . . . . 1.8(2) ?
N2 C6 C7 C8 . . . . -178.56(17) ?
N2 C6 C11 O1 . . . . -1.2(2) ?
N2 C6 C11 C19 . . . . 179.04(16) ?
C1 C2 C3 C4 . . . . 3.5(3) ?
C1 C2 C3 C12 . . . . -175.00(17) ?
C1 C15 C16 C4 . . . . 2.0(3) ?
C1 C15 C16 C17 . . . . -177.53(17) ?
C2 C1 C15 C16 . . . . -3.1(3) ?
C2 C3 C4 N1 . . . . 175.00(15) ?
C2 C3 C4 C16 . . . . -4.7(3) ?
C2 C3 C12 C13 . . . . 53.0(2) ?
C2 C3 C12 C14 . . . . -71.6(2) ?
C3 C4 C16 C15 . . . . 2.0(3) ?
C3 C4 C16 C17 . . . . -178.50(16) ?
C4 N1 C5 N2 . . . . 176.73(15) ?
C4 C3 C12 C13 . . . . -125.41(18) ?
C4 C3 C12 C14 . . . . 109.98(19) ?
C4 C16 C17 C18 . . . . -102.6(2) ?
C4 C16 C17 C22 . . . . 133.38(18) ?
C5 N1 C4 C3 . . . . -80.2(2) ?
C5 N1 C4 C16 . . . . 99.5(2) ?
C5 N2 C6 C7 . . . . 8.4(3) ?
C5 N2 C6 C11 . . . . -172.09(16) ?
C6 N2 C5 N1 . . . . 179.54(16) ?
C6 C7 C8 C9 . . . . -1.0(3) ?
C6 C11 C19 C9 . . . . 0.0(3) ?
C7 C6 C11 O1 . . . . 178.31(16) ?
C7 C6 C11 C19 . . . . -1.4(3) ?
C7 C8 C9 C19 . . . . -0.4(3) ?
C8 C9 C19 C11 . . . . 0.9(3) ?
C10 O1 C11 C6 . . . . -173.25(16) ?
C10 O1 C11 C19 . . . . 6.5(3) ?
C11 C6 C7 C8 . . . . 1.9(3) ?
C12 C3 C4 N1 . . . . -6.5(2) ?
C12 C3 C4 C16 . . . . 173.79(16) ?
C15 C1 C2 C3 . . . . 0.2(3) ?
C15 C16 C17 C18 . . . . 76.9(2) ?
C15 C16 C17 C22 . . . . -47.1(2) ?
